data_7243828
loop_
_publ_author_name
'Khan, Arshad'
'Usman, Rabia'
'Li, Rongrong'
'Hajji, Melek'
'Tang, Haiming'
'Ma, Di'

_publ_section_title
;
 Polycyclic motif engineering in cyanostilbene-based donors towards highly
 efficient modulable emission properties in two-component systems
;
_journal_issue 47
_journal_name_full CrystEngComm
_journal_page_first 8462
_journal_page_last 8470
_journal_paper_doi 10.1039/D1CE00959A
_journal_volume 23
_journal_year 2021
_chemical_formula_sum 'C2.82 H1.64 N0.27'
_chemical_formula_weight 39.32
_space_group_crystal_system triclinic
_space_group_IT_number 2
_space_group_name_Hall '-P 1'
_space_group_name_H-M_alt 'P -1'
_atom_sites_solution_hydrogens geom
_audit_creation_method SHELXL-2014/7
_audit_update_record
;
2021-02-20 deposited with the CCDC.	2021-10-28 downloaded from the CCDC.
;
_cell_angle_alpha 61.503(13)
_cell_angle_beta 81.140(10)
_cell_angle_gamma 82.377(10)
_cell_formula_units_Z 22
_cell_length_a 9.951(5)
_cell_length_b 11.055(4)
_cell_length_c 11.472(6)
_cell_measurement_reflns_used 205
_cell_measurement_temperature 150(2)
_cell_measurement_theta_max 19.06
_cell_measurement_theta_min 2.75
_cell_volume 1093.3(9)
_computing_structure_refinement 'SHELXL-2014/7 (Sheldrick, 2014)'
_diffrn_ambient_temperature 150(2)
_diffrn_measured_fraction_theta_full 0.992
_diffrn_measured_fraction_theta_max 0.988
_diffrn_measurement_device_type 'Bruker APEX-II CCD'
_diffrn_measurement_method '\f and \w scans'
_diffrn_radiation_type MoK\a
_diffrn_radiation_wavelength 0.71073
_diffrn_reflns_av_R_equivalents 0.0311
_diffrn_reflns_av_unetI/netI 0.0454
_diffrn_reflns_Laue_measured_fraction_full 0.992
_diffrn_reflns_Laue_measured_fraction_max 0.988
_diffrn_reflns_limit_h_max 13
_diffrn_reflns_limit_h_min -13
_diffrn_reflns_limit_k_max 14
_diffrn_reflns_limit_k_min -14
_diffrn_reflns_limit_l_max 15
_diffrn_reflns_limit_l_min -15
_diffrn_reflns_number 12176
_diffrn_reflns_point_group_measured_fraction_full 0.992
_diffrn_reflns_point_group_measured_fraction_max 0.988
_diffrn_reflns_theta_full 25.242
_diffrn_reflns_theta_max 28.390
_diffrn_reflns_theta_min 2.135
_exptl_absorpt_coefficient_mu 0.078
_exptl_absorpt_correction_type none
_exptl_crystal_colour red
_exptl_crystal_density_diffrn 1.314
_exptl_crystal_description block
_exptl_crystal_F_000 450
_exptl_crystal_size_max 0.200
_exptl_crystal_size_mid 0.200
_exptl_crystal_size_min 0.160
_refine_diff_density_max 0.673
_refine_diff_density_min -0.274
_refine_diff_density_rms 0.052
_refine_ls_extinction_method none
_refine_ls_goodness_of_fit_ref 1.008
_refine_ls_hydrogen_treatment constr
_refine_ls_matrix_type full
_refine_ls_number_parameters 307
_refine_ls_number_reflns 5418
_refine_ls_number_restraints 0
_refine_ls_restrained_S_all 1.008
_refine_ls_R_factor_all 0.0888
_refine_ls_R_factor_gt 0.0587
_refine_ls_shift/su_max 0.000
_refine_ls_shift/su_mean 0.000
_refine_ls_structure_factor_coef Fsqd
_refine_ls_weighting_details 'w=1/[\s^2^(Fo^2^)+(0.1000P)^2^+0.3000P] where P=(Fo^2^+2Fc^2^)/3'
_refine_ls_weighting_scheme calc
_refine_ls_wR_factor_gt 0.1616
_refine_ls_wR_factor_ref 0.1865
_reflns_Friedel_coverage 0.000
_reflns_number_gt 3700
_reflns_number_total 5418
_reflns_threshold_expression 'I > 2\s(I)'
_cod_data_source_file d1ce00959a2.cif
_cod_data_source_block P-1_a
_cod_depositor_comments 'Adding full bibliography for 7243827--7243829.cif.'
_cod_original_cell_volume 1093.3(10)
_cod_database_code 7243828
_shelx_shelxl_version_number 2014/7
_shelx_space_group_comment
;
The symmetry employed for this shelxl refinement is uniquely defined
by the following loop, which should always be used as a source of
symmetry information in preference to the above space-group names.
They are only intended as comments.
;
_shelx_estimated_absorpt_t_min 0.985
_shelx_estimated_absorpt_t_max 0.988

loop_
_space_group_symop_operation_xyz
'x, y, z'
'-x, -y, -z'

loop_
_atom_site_label
_atom_site_type_symbol
_atom_site_fract_x
_atom_site_fract_y
_atom_site_fract_z
_atom_site_U_iso_or_equiv
_atom_site_adp_type
_atom_site_occupancy
_atom_site_site_symmetry_order
_atom_site_calc_flag
_atom_site_refinement_flags_posn
_atom_site_refinement_flags_adp
_atom_site_refinement_flags_occupancy
_atom_site_disorder_assembly
_atom_site_disorder_group
N1 N 0.46408(17) -0.00411(18) 0.80294(19) 0.0415(4) Uani 1 1 d . . . . .
C1 C 0.25941(18) 0.27089(18) 0.85009(18) 0.0291(4) Uani 1 1 d . . . . .
C2 C 0.37393(19) 0.23003(19) 0.91859(18) 0.0318(4) Uani 1 1 d . . . . .
H2A H 0.3958 0.1345 0.9724 0.038 Uiso 1 1 calc R U . . .
C3 C 0.45764(19) 0.3257(2) 0.91037(18) 0.0322(4) Uani 1 1 d . . . . .
H3A H 0.5355 0.2945 0.9584 0.039 Uiso 1 1 calc R U . . .
C4 C 0.42866(18) 0.46709(19) 0.83234(17) 0.0284(4) Uani 1 1 d . . . . .
C5 C 0.31220(16) 0.51122(18) 0.76100(17) 0.0253(4) Uani 1 1 d . . . . .
C6 C 0.22600(17) 0.41279(18) 0.77114(17) 0.0268(4) Uani 1 1 d . . . . .
C7 C 0.51227(18) 0.5701(2) 0.82045(19) 0.0323(4) Uani 1 1 d . . . . .
H7A H 0.5901 0.5420 0.8684 0.039 Uiso 1 1 calc R U . . .
C8 C 0.4822(2) 0.7055(2) 0.7427(2) 0.0360(4) Uani 1 1 d . . . . .
H8A H 0.5393 0.7708 0.7373 0.043 Uiso 1 1 calc R U . . .
C9 C 0.36689(19) 0.75319(19) 0.66835(19) 0.0321(4) Uani 1 1 d . . . . .
C10 C 0.28161(17) 0.65432(18) 0.67866(17) 0.0269(4) Uani 1 1 d . . . . .
C11 C 0.3336(2) 0.8939(2) 0.5875(2) 0.0418(5) Uani 1 1 d . . . . .
H11A H 0.3897 0.9607 0.5804 0.050 Uiso 1 1 calc R U . . .
C12 C 0.2206(2) 0.9363(2) 0.5182(2) 0.0470(5) Uani 1 1 d . . . . .
H12A H 0.1995 1.0319 0.4640 0.056 Uiso 1 1 calc R U . . .
C13 C 0.1381(2) 0.8413(2) 0.5267(2) 0.0431(5) Uani 1 1 d . . . . .
H13A H 0.0609 0.8723 0.4777 0.052 Uiso 1 1 calc R U . . .
C14 C 0.16620(18) 0.69936(19) 0.60656(19) 0.0321(4) Uani 1 1 d . . . . .
C15 C 0.08260(18) 0.5985(2) 0.6174(2) 0.0350(4) Uani 1 1 d . . . . .
H15A H 0.0052 0.6277 0.5689 0.042 Uiso 1 1 calc R U . . .
C16 C 0.11098(18) 0.4627(2) 0.6951(2) 0.0334(4) Uani 1 1 d . . . . .
H16A H 0.0533 0.3984 0.6996 0.040 Uiso 1 1 calc R U . . .
C17 C 0.16813(19) 0.17060(19) 0.86048(19) 0.0332(4) Uani 1 1 d . . . . .
H17A H 0.0730 0.1910 0.8737 0.040 Uiso 1 1 calc R U . . .
C18 C 0.20689(19) 0.05291(19) 0.85295(18) 0.0324(4) Uani 1 1 d . . . . .
C19 C 0.3504(2) 0.01978(19) 0.8281(2) 0.0344(4) Uani 1 1 d . . . . .
C20 C 0.11286(18) -0.04324(18) 0.85725(18) 0.0298(4) Uani 1 1 d . . . . .
C21 C -0.01673(19) 0.0046(2) 0.81595(19) 0.0353(4) Uani 1 1 d . . . . .
H21A H -0.0463 0.0989 0.7873 0.042 Uiso 1 1 calc R U . . .
C22 C -0.1023(2) -0.0835(2) 0.8162(2) 0.0378(4) Uani 1 1 d . . . . .
H22A H -0.1907 -0.0489 0.7885 0.045 Uiso 1 1 calc R U . . .
C23 C -0.0631(2) -0.2208(2) 0.85575(19) 0.0357(4) Uani 1 1 d . . . . .
C24 C 0.0649(2) -0.2701(2) 0.9008(2) 0.0396(5) Uani 1 1 d . . . . .
H24A H 0.0928 -0.3651 0.9319 0.047 Uiso 1 1 calc R U . . .
C25 C 0.1536(2) -0.18129(19) 0.9011(2) 0.0341(4) Uani 1 1 d . . . . .
H25A H 0.2411 -0.2159 0.9312 0.041 Uiso 1 1 calc R U . . .
C26 C -0.1546(2) -0.3159(2) 0.8503(2) 0.0472(5) Uani 1 1 d . . . . .
H26A H -0.1089 -0.4086 0.8823 0.071 Uiso 1 1 calc R U . . .
H26B H -0.2400 -0.3196 0.9069 0.071 Uiso 1 1 calc R U . . .
H26C H -0.1742 -0.2813 0.7581 0.071 Uiso 1 1 calc R U . . .
N2 N 0.80441(17) 0.33399(18) 0.72675(19) 0.0439(4) Uani 1 1 d . . . . .
N3 N 0.23653(16) 0.25512(17) 0.50815(18) 0.0385(4) Uani 1 1 d . . . . .
C27 C 0.71865(17) 0.38290(18) 0.65905(19) 0.0307(4) Uani 1 1 d . . . . .
C28 C 0.60829(16) 0.44215(17) 0.57721(16) 0.0245(3) Uani 1 1 d . . . . .
C29 C 0.51780(16) 0.35654(17) 0.57795(17) 0.0250(3) Uani 1 1 d . . . . .
H29A H 0.5302 0.2594 0.6304 0.030 Uiso 1 1 calc R U . . .
C30 C 0.40863(16) 0.41410(17) 0.50118(16) 0.0243(3) Uani 1 1 d . . . . .
C31 C 0.31316(17) 0.32548(18) 0.50444(18) 0.0281(4) Uani 1 1 d . . . . .

loop_
_atom_site_aniso_label
_atom_site_aniso_U_11
_atom_site_aniso_U_22
_atom_site_aniso_U_33
_atom_site_aniso_U_23
_atom_site_aniso_U_13
_atom_site_aniso_U_12
N1 0.0343(9) 0.0410(10) 0.0570(11) -0.0294(9) -0.0087(8) 0.0027(7)
C1 0.0311(9) 0.0290(9) 0.0302(9) -0.0173(8) 0.0045(7) -0.0070(7)
C2 0.0387(10) 0.0285(9) 0.0290(9) -0.0145(8) -0.0025(8) -0.0017(7)
C3 0.0351(9) 0.0361(10) 0.0299(9) -0.0187(8) -0.0067(7) -0.0001(8)
C4 0.0289(8) 0.0332(9) 0.0287(9) -0.0191(8) -0.0001(7) -0.0046(7)
C5 0.0234(8) 0.0312(9) 0.0262(8) -0.0186(7) 0.0043(6) -0.0045(6)
C6 0.0242(8) 0.0298(9) 0.0314(9) -0.0192(8) 0.0036(7) -0.0058(7)
C7 0.0279(8) 0.0414(11) 0.0353(10) -0.0232(9) -0.0020(7) -0.0076(7)
C8 0.0357(10) 0.0408(11) 0.0414(11) -0.0260(9) 0.0035(8) -0.0149(8)
C9 0.0361(9) 0.0317(9) 0.0338(9) -0.0205(8) 0.0047(8) -0.0086(7)
C10 0.0266(8) 0.0290(9) 0.0283(8) -0.0171(7) 0.0033(7) -0.0043(7)
C11 0.0556(13) 0.0310(10) 0.0420(11) -0.0195(9) 0.0020(10) -0.0112(9)
C12 0.0624(14) 0.0301(11) 0.0444(12) -0.0146(9) -0.0077(11) 0.0016(10)
C13 0.0463(12) 0.0385(11) 0.0431(11) -0.0193(10) -0.0088(9) 0.0074(9)
C14 0.0297(9) 0.0343(10) 0.0357(10) -0.0206(8) -0.0013(8) 0.0012(7)
C15 0.0242(8) 0.0404(11) 0.0442(11) -0.0238(9) -0.0036(8) 0.0018(7)
C16 0.0226(8) 0.0402(11) 0.0448(11) -0.0265(9) 0.0016(8) -0.0058(7)
C17 0.0328(9) 0.0328(10) 0.0328(9) -0.0148(8) 0.0011(8) -0.0056(7)
C18 0.0344(9) 0.0299(9) 0.0306(9) -0.0115(8) -0.0029(7) -0.0058(7)
C19 0.0382(10) 0.0277(9) 0.0379(10) -0.0147(8) -0.0060(8) -0.0047(7)
C20 0.0302(9) 0.0276(9) 0.0285(9) -0.0101(7) -0.0014(7) -0.0055(7)
C21 0.0374(10) 0.0294(9) 0.0362(10) -0.0120(8) -0.0077(8) -0.0015(7)
C22 0.0383(10) 0.0385(11) 0.0351(10) -0.0147(9) -0.0067(8) -0.0047(8)
C23 0.0383(10) 0.0409(11) 0.0323(9) -0.0208(9) 0.0067(8) -0.0142(8)
C24 0.0469(11) 0.0269(9) 0.0417(11) -0.0152(9) 0.0034(9) -0.0047(8)
C25 0.0355(9) 0.0269(9) 0.0363(10) -0.0125(8) -0.0016(8) -0.0014(7)
C26 0.0504(13) 0.0482(13) 0.0512(13) -0.0283(11) 0.0023(10) -0.0178(10)
N2 0.0353(9) 0.0395(10) 0.0528(11) -0.0154(9) -0.0155(8) -0.0005(7)
N3 0.0368(9) 0.0318(9) 0.0475(10) -0.0168(8) -0.0083(7) -0.0070(7)
C27 0.0258(8) 0.0286(9) 0.0353(9) -0.0126(8) -0.0052(7) -0.0013(7)
C28 0.0214(7) 0.0265(8) 0.0265(8) -0.0136(7) -0.0018(6) 0.0000(6)
C29 0.0234(8) 0.0230(8) 0.0271(8) -0.0113(7) 0.0006(6) -0.0023(6)
C30 0.0218(8) 0.0256(8) 0.0263(8) -0.0136(7) 0.0007(6) -0.0025(6)
C31 0.0261(8) 0.0262(8) 0.0309(9) -0.0120(7) -0.0041(7) -0.0026(7)

loop_
_atom_type_symbol
_atom_type_description
_atom_type_scat_dispersion_real
_atom_type_scat_dispersion_imag
_atom_type_scat_source
C C 0.0033 0.0016 'International Tables Vol C Tables 4.2.6.8 and 6.1.1.4'
H H 0.0000 0.0000 'International Tables Vol C Tables 4.2.6.8 and 6.1.1.4'
N N 0.0061 0.0033 'International Tables Vol C Tables 4.2.6.8 and 6.1.1.4'

loop_
_geom_angle_atom_site_label_1
_geom_angle_atom_site_label_2
_geom_angle_atom_site_label_3
_geom_angle
_geom_angle_site_symmetry_1
_geom_angle_site_symmetry_3
_geom_angle_publ_flag
C2 C1 C6 119.34(16) . . ?
C2 C1 C17 122.03(17) . . ?
C6 C1 C17 118.60(16) . . ?
C1 C2 C3 121.53(17) . . ?
C1 C2 H2A 119.2 . . ?
C3 C2 H2A 119.2 . . ?
C2 C3 C4 120.85(17) . . ?
C2 C3 H3A 119.6 . . ?
C4 C3 H3A 119.6 . . ?
C3 C4 C5 118.58(16) . . ?
C3 C4 C7 122.92(17) . . ?
C5 C4 C7 118.50(17) . . ?
C4 C5 C10 119.86(15) . . ?
C4 C5 C6 120.29(16) . . ?
C10 C5 C6 119.86(16) . . ?
C1 C6 C5 119.40(16) . . ?
C1 C6 C16 122.49(16) . . ?
C5 C6 C16 118.05(16) . . ?
C8 C7 C4 121.28(17) . . ?
C8 C7 H7A 119.4 . . ?
C4 C7 H7A 119.4 . . ?
C7 C8 C9 121.61(17) . . ?
C7 C8 H8A 119.2 . . ?
C9 C8 H8A 119.2 . . ?
C11 C9 C10 119.05(18) . . ?
C11 C9 C8 122.38(17) . . ?
C10 C9 C8 118.56(17) . . ?
C14 C10 C9 119.50(17) . . ?
C14 C10 C5 120.31(16) . . ?
C9 C10 C5 120.19(16) . . ?
C12 C11 C9 120.79(19) . . ?
C12 C11 H11A 119.6 . . ?
C9 C11 H11A 119.6 . . ?
C13 C12 C11 120.6(2) . . ?
C13 C12 H12A 119.7 . . ?
C11 C12 H12A 119.7 . . ?
C12 C13 C14 121.0(2) . . ?
C12 C13 H13A 119.5 . . ?
C14 C13 H13A 119.5 . . ?
C13 C14 C10 119.05(17) . . ?
C13 C14 C15 122.33(18) . . ?
C10 C14 C15 118.62(17) . . ?
C16 C15 C14 121.44(17) . . ?
C16 C15 H15A 119.3 . . ?
C14 C15 H15A 119.3 . . ?
C15 C16 C6 121.71(17) . . ?
C15 C16 H16A 119.1 . . ?
C6 C16 H16A 119.1 . . ?
C18 C17 C1 126.19(18) . . ?
C18 C17 H17A 116.9 . . ?
C1 C17 H17A 116.9 . . ?
C17 C18 C19 118.97(17) . . ?
C17 C18 C20 125.21(17) . . ?
C19 C18 C20 115.62(16) . . ?
N1 C19 C18 177.3(2) . . ?
C25 C20 C21 119.13(17) . . ?
C25 C20 C18 120.39(17) . . ?
C21 C20 C18 120.48(17) . . ?
C22 C21 C20 120.50(18) . . ?
C22 C21 H21A 119.8 . . ?
C20 C21 H21A 119.8 . . ?
C21 C22 C23 121.73(19) . . ?
C21 C22 H22A 119.1 . . ?
C23 C22 H22A 119.1 . . ?
C22 C23 C24 117.98(18) . . ?
C22 C23 C26 121.70(19) . . ?
C24 C23 C26 120.32(19) . . ?
C23 C24 C25 120.93(18) . . ?
C23 C24 H24A 119.5 . . ?
C25 C24 H24A 119.5 . . ?
C20 C25 C24 119.69(18) . . ?
C20 C25 H25A 120.2 . . ?
C24 C25 H25A 120.2 . . ?
C23 C26 H26A 109.5 . . ?
C23 C26 H26B 109.5 . . ?
H26A C26 H26B 109.5 . . ?
C23 C26 H26C 109.5 . . ?
H26A C26 H26C 109.5 . . ?
H26B C26 H26C 109.5 . . ?
N2 C27 C28 178.4(2) . . ?
C29 C28 C30 120.59(15) . 2_666 ?
C29 C28 C27 119.40(16) . . ?
C30 C28 C27 120.00(15) 2_666 . ?
C28 C29 C30 119.49(15) . . ?
C28 C29 H29A 120.3 . . ?
C30 C29 H29A 120.3 . . ?
C29 C30 C28 119.92(15) . 2_666 ?
C29 C30 C31 119.42(15) . . ?
C28 C30 C31 120.66(15) 2_666 . ?
N3 C31 C30 179.30(19) . . ?

loop_
_geom_bond_atom_site_label_1
_geom_bond_atom_site_label_2
_geom_bond_distance
_geom_bond_site_symmetry_2
_geom_bond_publ_flag
N1 C19 1.151(2) . ?
C1 C2 1.386(3) . ?
C1 C6 1.411(2) . ?
C1 C17 1.475(2) . ?
C2 C3 1.392(3) . ?
C2 H2A 0.9500 . ?
C3 C4 1.397(3) . ?
C3 H3A 0.9500 . ?
C4 C5 1.418(2) . ?
C4 C7 1.441(2) . ?
C5 C10 1.422(2) . ?
C5 C6 1.425(2) . ?
C6 C16 1.434(3) . ?
C7 C8 1.347(3) . ?
C7 H7A 0.9500 . ?
C8 C9 1.427(3) . ?
C8 H8A 0.9500 . ?
C9 C11 1.404(3) . ?
C9 C10 1.421(2) . ?
C10 C14 1.414(3) . ?
C11 C12 1.377(3) . ?
C11 H11A 0.9500 . ?
C12 C13 1.376(3) . ?
C12 H12A 0.9500 . ?
C13 C14 1.404(3) . ?
C13 H13A 0.9500 . ?
C14 C15 1.425(3) . ?
C15 C16 1.348(3) . ?
C15 H15A 0.9500 . ?
C16 H16A 0.9500 . ?
C17 C18 1.346(3) . ?
C17 H17A 0.9500 . ?
C18 C19 1.446(3) . ?
C18 C20 1.486(2) . ?
C20 C25 1.383(3) . ?
C20 C21 1.391(3) . ?
C21 C22 1.375(3) . ?
C21 H21A 0.9500 . ?
C22 C23 1.379(3) . ?
C22 H22A 0.9500 . ?
C23 C24 1.392(3) . ?
C23 C26 1.507(3) . ?
C24 C25 1.406(3) . ?
C24 H24A 0.9500 . ?
C25 H25A 0.9500 . ?
C26 H26A 0.9800 . ?
C26 H26B 0.9800 . ?
C26 H26C 0.9800 . ?
N2 C27 1.142(2) . ?
N3 C31 1.142(2) . ?
C27 C28 1.434(2) . ?
C28 C29 1.387(2) . ?
C28 C30 1.405(2) 2_666 ?
C29 C30 1.392(2) . ?
C29 H29A 0.9500 . ?
C30 C28 1.405(2) 2_666 ?
C30 C31 1.437(2) . ?

loop_
_geom_torsion_atom_site_label_1
_geom_torsion_atom_site_label_2
_geom_torsion_atom_site_label_3
_geom_torsion_atom_site_label_4
_geom_torsion
_geom_torsion_site_symmetry_1
_geom_torsion_site_symmetry_2
_geom_torsion_site_symmetry_3
_geom_torsion_site_symmetry_4
_geom_torsion_publ_flag
C6 C1 C2 C3 -0.6(3) . . . . ?
C17 C1 C2 C3 -178.55(16) . . . . ?
C1 C2 C3 C4 0.1(3) . . . . ?
C2 C3 C4 C5 -0.3(2) . . . . ?
C2 C3 C4 C7 -179.90(16) . . . . ?
C3 C4 C5 C10 -178.76(15) . . . . ?
C7 C4 C5 C10 0.9(2) . . . . ?
C3 C4 C5 C6 1.0(2) . . . . ?
C7 C4 C5 C6 -179.32(15) . . . . ?
C2 C1 C6 C5 1.4(2) . . . . ?
C17 C1 C6 C5 179.38(15) . . . . ?
C2 C1 C6 C16 178.55(16) . . . . ?
C17 C1 C6 C16 -3.4(2) . . . . ?
C4 C5 C6 C1 -1.6(2) . . . . ?
C10 C5 C6 C1 178.20(15) . . . . ?
C4 C5 C6 C16 -178.90(15) . . . . ?
C10 C5 C6 C16 0.9(2) . . . . ?
C3 C4 C7 C8 179.03(17) . . . . ?
C5 C4 C7 C8 -0.6(3) . . . . ?
C4 C7 C8 C9 -0.2(3) . . . . ?
C7 C8 C9 C11 179.62(18) . . . . ?
C7 C8 C9 C10 0.7(3) . . . . ?
C11 C9 C10 C14 0.6(3) . . . . ?
C8 C9 C10 C14 179.55(15) . . . . ?
C11 C9 C10 C5 -179.34(16) . . . . ?
C8 C9 C10 C5 -0.4(2) . . . . ?
C4 C5 C10 C14 179.66(15) . . . . ?
C6 C5 C10 C14 -0.1(2) . . . . ?
C4 C5 C10 C9 -0.4(2) . . . . ?
C6 C5 C10 C9 179.80(15) . . . . ?
C10 C9 C11 C12 -0.4(3) . . . . ?
C8 C9 C11 C12 -179.30(18) . . . . ?
C9 C11 C12 C13 -0.1(3) . . . . ?
C11 C12 C13 C14 0.5(3) . . . . ?
C12 C13 C14 C10 -0.2(3) . . . . ?
C12 C13 C14 C15 179.96(19) . . . . ?
C9 C10 C14 C13 -0.3(3) . . . . ?
C5 C10 C14 C13 179.65(16) . . . . ?
C9 C10 C14 C15 179.51(15) . . . . ?
C5 C10 C14 C15 -0.5(2) . . . . ?
C13 C14 C15 C16 -179.74(18) . . . . ?
C10 C14 C15 C16 0.5(3) . . . . ?
C14 C15 C16 C6 0.3(3) . . . . ?
C1 C6 C16 C15 -178.23(17) . . . . ?
C5 C6 C16 C15 -1.0(3) . . . . ?
C2 C1 C17 C18 -46.0(3) . . . . ?
C6 C1 C17 C18 136.0(2) . . . . ?
C1 C17 C18 C19 -2.2(3) . . . . ?
C1 C17 C18 C20 -176.92(17) . . . . ?
C17 C18 C20 C25 -154.30(19) . . . . ?
C19 C18 C20 C25 30.8(2) . . . . ?
C17 C18 C20 C21 26.4(3) . . . . ?
C19 C18 C20 C21 -148.51(18) . . . . ?
C25 C20 C21 C22 -1.2(3) . . . . ?
C18 C20 C21 C22 178.10(17) . . . . ?
C20 C21 C22 C23 -0.6(3) . . . . ?
C21 C22 C23 C24 2.4(3) . . . . ?
C21 C22 C23 C26 -177.24(18) . . . . ?
C22 C23 C24 C25 -2.4(3) . . . . ?
C26 C23 C24 C25 177.25(18) . . . . ?
C21 C20 C25 C24 1.2(3) . . . . ?
C18 C20 C25 C24 -178.13(17) . . . . ?
C23 C24 C25 C20 0.6(3) . . . . ?
C30 C28 C29 C30 -0.6(3) 2_666 . . . ?
C27 C28 C29 C30 178.39(15) . . . . ?
C28 C29 C30 C28 0.6(3) . . . 2_666 ?
C28 C29 C30 C31 -178.56(15) . . . . ?
